data_4118518
loop_
_publ_author_name
'Jiye Luo'
'Xiaomin Xu'
'Renxin Mao'
'Qian Miao'

_publ_contact_author 'Qian Miao'
_publ_contact_author_email miaoqian@cuhk.edu.hk
_publ_section_title
;
 Curved Polycyclic Aromatic Molecules That Are \p-Isoelectronic to
 Hexabenzocoronene
;
_journal_name_full 'Journal of the American Chemical Society'
_journal_page_first 13796
_journal_page_last 13803
_journal_paper_doi 10.1021/ja3054354
_journal_volume 134
_journal_year 2012
_chemical_formula_sum 'C67 H68 O4'
_chemical_formula_weight 937.21
_chemical_name_systematic
; 
 ? 
;
_space_group_IT_number 2
_symmetry_cell_setting triclinic
_symmetry_space_group_name_Hall '-P 1'
_symmetry_space_group_name_H-M 'P -1'
_atom_sites_solution_hydrogens geom
_atom_sites_solution_primary direct
_atom_sites_solution_secondary difmap
_audit_creation_method SHELXL-97
_cell_angle_alpha 89.603(2)
_cell_angle_beta 88.668(2)
_cell_angle_gamma 85.344(2)
_cell_formula_units_Z 2
_cell_length_a 8.9883(8)
_cell_length_b 13.3229(12)
_cell_length_c 21.141(2)
_cell_measurement_reflns_used 538
_cell_measurement_temperature 296(2)
_cell_measurement_theta_max 15
_cell_measurement_theta_min 15
_cell_volume 2522.6(4)
_computing_cell_refinement 'BRUKER KAPPA APEXII DUO DIFFRACTOMETER'
_computing_data_collection 'BRUKER KAPPA APEXII DUO DIFFRACTOMETER'
_computing_data_reduction 'BRUKER KAPPA APEXII DUO DIFFRACTOMETER'
_computing_molecular_graphics 'SIEMENS SHETXTL'
_computing_publication_material 'SIEMENS SHETXTL'
_computing_structure_refinement 'SHELXL-97 (Sheldrick, 2008)'
_computing_structure_solution 'SHELXS-97 (Sheldrick, 2008)'
_diffrn_ambient_temperature 296(2)
_diffrn_measured_fraction_theta_full 0.994
_diffrn_measured_fraction_theta_max 0.994
_diffrn_measurement_device_type 'BRUKER KAPPA APEXII DUO DIFFRACTOMETER'
_diffrn_measurement_method 'PHI & OMEGA SCAN'
_diffrn_radiation_monochromator graphite
_diffrn_radiation_source 'fine-focus sealed tube'
_diffrn_radiation_type MoK\a
_diffrn_radiation_wavelength 0.71073
_diffrn_reflns_av_R_equivalents 0.0938
_diffrn_reflns_av_sigmaI/netI 0.0826
_diffrn_reflns_limit_h_max 9
_diffrn_reflns_limit_h_min -10
_diffrn_reflns_limit_k_max 15
_diffrn_reflns_limit_k_min -15
_diffrn_reflns_limit_l_max 25
_diffrn_reflns_limit_l_min -25
_diffrn_reflns_number 35831
_diffrn_reflns_theta_full 25.25
_diffrn_reflns_theta_max 25.25
_diffrn_reflns_theta_min 1.81
_exptl_absorpt_coefficient_mu 0.075
_exptl_absorpt_correction_T_max 0.7127
_exptl_absorpt_correction_T_min 0.6290
_exptl_absorpt_correction_type multi-scan
_exptl_crystal_colour orange
_exptl_crystal_density_diffrn 1.234
_exptl_crystal_description block
_exptl_crystal_F_000 1004
_exptl_crystal_size_max 0.50
_exptl_crystal_size_mid 0.40
_exptl_crystal_size_min 0.40
_refine_diff_density_max 0.483
_refine_diff_density_min -0.502
_refine_diff_density_rms 0.052
_refine_ls_extinction_method none
_refine_ls_goodness_of_fit_ref 1.017
_refine_ls_hydrogen_treatment riding
_refine_ls_matrix_type full
_refine_ls_number_parameters 640
_refine_ls_number_reflns 9072
_refine_ls_number_restraints 0
_refine_ls_restrained_S_all 1.017
_refine_ls_R_factor_all 0.1183
_refine_ls_R_factor_gt 0.0780
_refine_ls_shift/su_max 0.013
_refine_ls_shift/su_mean 0.001
_refine_ls_structure_factor_coef Fsqd
_refine_ls_weighting_details 'calc w=1/[\s^2^(Fo^2^)+(0.1096P)^2^+1.7345P] where P=(Fo^2^+2Fc^2^)/3'
_refine_ls_weighting_scheme calc
_refine_ls_wR_factor_gt 0.2058
_refine_ls_wR_factor_ref 0.2416
_reflns_number_gt 5798
_reflns_number_total 9072
_reflns_threshold_expression >2sigma(I)
_cod_data_source_file ja3054354_si_002.cif
_cod_data_source_block Heptagon-embedded-HBC
_cod_original_cell_volume 2522.5(4)
_cod_database_code 4118518

loop_
_symmetry_equiv_pos_as_xyz
'x, y, z'
'-x, -y, -z'

loop_
_atom_site_label
_atom_site_type_symbol
_atom_site_fract_x
_atom_site_fract_y
_atom_site_fract_z
_atom_site_U_iso_or_equiv
_atom_site_adp_type
_atom_site_occupancy
_atom_site_symmetry_multiplicity
_atom_site_calc_flag
_atom_site_refinement_flags
O1 O 0.1712(3) 0.31460(18) 0.97522(11) 0.0743(8) Uani 1 1 d .
O2 O 0.3329(3) 0.63902(19) 1.01940(11) 0.0696(7) Uani 1 1 d .
O3 O 0.2753(3) 0.48571(16) 0.48253(9) 0.0551(6) Uani 1 1 d .
O4 O 0.4662(3) 0.79157(17) 0.54785(10) 0.0576(6) Uani 1 1 d .
C1 C 0.1145(3) 0.6830(2) 0.80089(13) 0.0411(7) Uani 1 1 d .
C2 C 0.1345(3) 0.7040(2) 0.73460(13) 0.0407(7) Uani 1 1 d .
C3 C 0.1413(3) 0.6234(2) 0.69047(13) 0.0393(6) Uani 1 1 d .
C4 C 0.0972(3) 0.5282(2) 0.71007(13) 0.0391(6) Uani 1 1 d .
C5 C 0.0787(3) 0.5071(2) 0.77528(13) 0.0402(7) Uani 1 1 d .
C6 C 0.1048(3) 0.5815(2) 0.82040(13) 0.0407(7) Uani 1 1 d .
C7 C 0.1318(3) 0.5501(2) 0.88558(14) 0.0448(7) Uani 1 1 d .
C8 C 0.1138(4) 0.4487(2) 0.90316(14) 0.0483(7) Uani 1 1 d .
C9 C 0.1752(4) 0.4144(3) 0.96119(15) 0.0577(9) Uani 1 1 d .
C10 C 0.2451(4) 0.4784(3) 0.99926(16) 0.0607(9) Uani 1 1 d .
H10A H 0.2859 0.4539 1.0369 0.073 Uiso 1 1 calc R
C11 C 0.2564(4) 0.5779(3) 0.98302(15) 0.0557(8) Uani 1 1 d .
C12 C 0.1920(4) 0.6184(2) 0.92710(13) 0.0480(8) Uani 1 1 d .
C13 C 0.1729(4) 0.7262(2) 0.91222(14) 0.0498(8) Uani 1 1 d .
C14 C 0.1876(5) 0.8005(3) 0.95817(16) 0.0652(10) Uani 1 1 d .
H14A H 0.2282 0.7817 0.9970 0.078 Uiso 1 1 calc R
C15 C 0.1437(5) 0.8998(3) 0.94717(17) 0.0727(11) Uani 1 1 d .
H15A H 0.1601 0.9480 0.9773 0.087 Uiso 1 1 calc R
C16 C 0.0753(5) 0.9282(3) 0.89154(17) 0.0652(10) Uani 1 1 d .
H16A H 0.0392 0.9949 0.8854 0.078 Uiso 1 1 calc R
C17 C 0.0601(4) 0.8585(2) 0.84498(15) 0.0514(8) Uani 1 1 d .
C18 C 0.1172(3) 0.7573(2) 0.85209(14) 0.0455(7) Uani 1 1 d .
C19 C -0.0197(4) 0.8886(2) 0.78599(15) 0.0540(8) Uani 1 1 d .
H19A H -0.0755 0.9534 0.7916 0.065 Uiso 1 1 calc R
H19B H -0.0891 0.8393 0.7758 0.065 Uiso 1 1 calc R
C20 C 0.0941(4) 0.8945(2) 0.73395(14) 0.0492(8) Uani 1 1 d .
C21 C 0.1315(4) 0.9862(2) 0.71192(16) 0.0605(9) Uani 1 1 d .
H21A H 0.0902 1.0449 0.7312 0.073 Uiso 1 1 calc R
C22 C 0.2299(5) 0.9919(3) 0.66142(18) 0.0710(11) Uani 1 1 d .
H22A H 0.2591 1.0542 0.6480 0.085 Uiso 1 1 calc R
C23 C 0.2846(5) 0.9064(2) 0.63102(16) 0.0618(10) Uani 1 1 d .
H23A H 0.3473 0.9115 0.5957 0.074 Uiso 1 1 calc R
C24 C 0.2486(4) 0.8104(2) 0.65182(14) 0.0465(7) Uani 1 1 d .
C25 C 0.1610(3) 0.8038(2) 0.70789(13) 0.0434(7) Uani 1 1 d .
C26 C 0.2037(3) 0.6341(2) 0.62655(13) 0.0400(7) Uani 1 1 d .
C27 C 0.2803(3) 0.7205(2) 0.61241(13) 0.0429(7) Uani 1 1 d .
C28 C 0.3716(3) 0.7174(2) 0.55674(14) 0.0456(7) Uani 1 1 d .
C29 C 0.3657(4) 0.6400(2) 0.51401(14) 0.0487(8) Uani 1 1 d .
H29A H 0.4226 0.6408 0.4767 0.058 Uiso 1 1 calc R
C30 C 0.2779(3) 0.5619(2) 0.52533(13) 0.0444(7) Uani 1 1 d .
C31 C 0.1962(3) 0.5537(2) 0.58241(13) 0.0416(7) Uani 1 1 d .
C32 C 0.1107(3) 0.4681(2) 0.59910(14) 0.0428(7) Uani 1 1 d .
C33 C 0.0658(4) 0.3993(2) 0.55466(15) 0.0520(8) Uani 1 1 d .
H33A H 0.0864 0.4091 0.5119 0.062 Uiso 1 1 calc R
C34 C -0.0081(4) 0.3176(3) 0.57381(17) 0.0570(9) Uani 1 1 d .
H34A H -0.0398 0.2744 0.5435 0.068 Uiso 1 1 calc R
C35 C -0.0362(4) 0.2984(2) 0.63656(17) 0.0563(8) Uani 1 1 d .
H35A H -0.0815 0.2406 0.6484 0.068 Uiso 1 1 calc R
C36 C 0.0030(3) 0.3655(2) 0.68278(15) 0.0472(7) Uani 1 1 d .
C37 C 0.0706(3) 0.4528(2) 0.66366(13) 0.0399(7) Uani 1 1 d .
C38 C -0.0155(3) 0.3436(2) 0.75054(15) 0.0477(7) Uani 1 1 d .
C39 C -0.0752(4) 0.2556(2) 0.77254(17) 0.0588(9) Uani 1 1 d .
H39A H -0.1127 0.2120 0.7439 0.071 Uiso 1 1 calc R
C40 C -0.0787(4) 0.2331(3) 0.83592(19) 0.0653(10) Uani 1 1 d .
H40A H -0.1221 0.1756 0.8498 0.078 Uiso 1 1 calc R
C41 C -0.0195(4) 0.2938(3) 0.87924(17) 0.0605(9) Uani 1 1 d .
H41A H -0.0200 0.2756 0.9218 0.073 Uiso 1 1 calc R
C42 C 0.0422(4) 0.3832(2) 0.86015(15) 0.0491(8) Uani 1 1 d .
C43 C 0.0351(3) 0.4101(2) 0.79550(14) 0.0441(7) Uani 1 1 d .
C44 C 0.2516(5) 0.2738(3) 1.02870(17) 0.0762(12) Uani 1 1 d .
H44A H 0.2003 0.2956 1.0677 0.091 Uiso 1 1 calc R
H44B H 0.3511 0.2970 1.0285 0.091 Uiso 1 1 calc R
C45 C 0.2606(6) 0.1615(3) 1.0242(2) 0.0888(14) Uani 1 1 d .
H45A H 0.3107 0.1399 0.9849 0.107 Uiso 1 1 calc R
H45B H 0.1610 0.1384 1.0249 0.107 Uiso 1 1 calc R
C46 C 0.3497(11) 0.1163(4) 1.0816(3) 0.162(3) Uani 1 1 d .
H46A H 0.4373 0.1539 1.0839 0.194 Uiso 1 1 calc R
H46B H 0.2886 0.1346 1.1188 0.194 Uiso 1 1 calc R
C47 C 0.3932(16) 0.0304(10) 1.0890(4) 0.288(8) Uani 1 1 d .
H47A H 0.4384 0.0077 1.0490 0.345 Uiso 1 1 calc R
H47B H 0.3051 -0.0062 1.0955 0.345 Uiso 1 1 calc R
C48 C 0.5048(12) -0.0076(7) 1.1414(4) 0.199(4) Uani 1 1 d .
H48A H 0.5144 -0.0806 1.1399 0.239 Uiso 1 1 calc R
H48B H 0.6017 0.0148 1.1296 0.239 Uiso 1 1 calc R
C49 C 0.4771(14) 0.0181(8) 1.2000(5) 0.241(6) Uani 1 1 d .
H49A H 0.5572 -0.0092 1.2259 0.361 Uiso 1 1 calc R
H49B H 0.3854 -0.0077 1.2143 0.361 Uiso 1 1 calc R
H49C H 0.4683 0.0902 1.2032 0.361 Uiso 1 1 calc R
C51 C 0.3898(5) 0.6017(3) 1.07912(16) 0.0676(10) Uani 1 1 d .
H51A H 0.4633 0.5451 1.0722 0.081 Uiso 1 1 calc R
H51B H 0.3092 0.5792 1.1056 0.081 Uiso 1 1 calc R
C52 C 0.4594(5) 0.6854(3) 1.11038(18) 0.0811(12) Uani 1 1 d .
H52A H 0.3871 0.7433 1.1143 0.097 Uiso 1 1 calc R
H52B H 0.5431 0.7050 1.0846 0.097 Uiso 1 1 calc R
C53 C 0.5135(8) 0.6530(5) 1.1758(2) 0.131(2) Uani 1 1 d .
H53A H 0.4442 0.6067 1.1924 0.158 Uiso 1 1 calc R
H53B H 0.6086 0.6141 1.1694 0.158 Uiso 1 1 calc R
C54 C 0.5317(11) 0.7146(6) 1.2196(3) 0.193(4) Uani 1 1 d .
H54A H 0.4419 0.7601 1.2225 0.232 Uiso 1 1 calc R
H54B H 0.6123 0.7546 1.2062 0.232 Uiso 1 1 calc R
C55 C 0.5676(10) 0.6743(6) 1.2901(4) 0.159(3) Uani 1 1 d .
H55A H 0.4765 0.6619 1.3134 0.191 Uiso 1 1 calc R
H55B H 0.6330 0.6127 1.2890 0.191 Uiso 1 1 calc R
C56 C 0.6325(10) 0.7467(6) 1.3151(5) 0.189(4) Uani 1 1 d .
H56A H 0.6560 0.7298 1.3582 0.283 Uiso 1 1 calc R
H56B H 0.5671 0.8073 1.3142 0.283 Uiso 1 1 calc R
H56C H 0.7228 0.7569 1.2916 0.283 Uiso 1 1 calc R
C57 C 0.5670(4) 0.7867(3) 0.49393(15) 0.0599(9) Uani 1 1 d .
H57A H 0.5121 0.7977 0.4552 0.072 Uiso 1 1 calc R
H57B H 0.6224 0.7212 0.4918 0.072 Uiso 1 1 calc R
C58 C 0.6723(5) 0.8686(3) 0.50224(19) 0.0718(11) Uani 1 1 d .
H58A H 0.6139 0.9327 0.5069 0.086 Uiso 1 1 calc R
H58B H 0.7342 0.8724 0.4642 0.086 Uiso 1 1 calc R
C59 C 0.7730(5) 0.8523(3) 0.5588(2) 0.0789(12) Uani 1 1 d .
H59A H 0.7105 0.8508 0.5968 0.095 Uiso 1 1 calc R
H59B H 0.8277 0.7868 0.5548 0.095 Uiso 1 1 calc R
C60 C 0.8834(6) 0.9298(4) 0.5674(3) 0.1086(17) Uani 1 1 d .
H60A H 0.9464 0.9086 0.6025 0.130 Uiso 1 1 calc R
H60B H 0.9471 0.9301 0.5297 0.130 Uiso 1 1 calc R
C61 C 0.8203(8) 1.0348(4) 0.5794(3) 0.126(2) Uani 1 1 d .
H61A H 0.9017 1.0780 0.5823 0.151 Uiso 1 1 calc R
H61B H 0.7606 1.0578 0.5437 0.151 Uiso 1 1 calc R
C62 C 0.7268(8) 1.0455(6) 0.6378(4) 0.159(3) Uani 1 1 d .
H62A H 0.6869 1.1142 0.6421 0.238 Uiso 1 1 calc R
H62B H 0.7865 1.0266 0.6737 0.238 Uiso 1 1 calc R
H62C H 0.6463 1.0026 0.6355 0.238 Uiso 1 1 calc R
C63 C 0.3321(4) 0.5003(2) 0.41894(13) 0.0498(8) Uani 1 1 d .
H63A H 0.4398 0.5021 0.4189 0.060 Uiso 1 1 calc R
H63B H 0.2888 0.5633 0.4016 0.060 Uiso 1 1 calc R
C64 C 0.2903(4) 0.4137(2) 0.38007(14) 0.0534(8) Uani 1 1 d .
H64A H 0.1831 0.4100 0.3829 0.064 Uiso 1 1 calc R
H64B H 0.3374 0.3515 0.3970 0.064 Uiso 1 1 calc R
C65 C 0.3378(4) 0.4242(3) 0.31097(15) 0.0590(9) Uani 1 1 d .
H65A H 0.2909 0.4866 0.2941 0.071 Uiso 1 1 calc R
H65B H 0.4451 0.4281 0.3082 0.071 Uiso 1 1 calc R
C66 C 0.2962(5) 0.3371(3) 0.27087(17) 0.0697(10) Uani 1 1 d .
H66A H 0.1910 0.3281 0.2779 0.084 Uiso 1 1 calc R
H66B H 0.3526 0.2759 0.2846 0.084 Uiso 1 1 calc R
C67 C 0.3258(5) 0.3523(4) 0.20013(19) 0.0857(13) Uani 1 1 d .
H67A H 0.2828 0.2994 0.1771 0.103 Uiso 1 1 calc R
H67B H 0.2756 0.4161 0.1872 0.103 Uiso 1 1 calc R
C68 C 0.4862(6) 0.3517(4) 0.1824(2) 0.1068(17) Uani 1 1 d .
H68A H 0.4967 0.3625 0.1376 0.160 Uiso 1 1 calc R
H68B H 0.5363 0.2879 0.1935 0.160 Uiso 1 1 calc R
H68C H 0.5297 0.4044 0.2045 0.160 Uiso 1 1 calc R

loop_
_atom_site_aniso_label
_atom_site_aniso_U_11
_atom_site_aniso_U_22
_atom_site_aniso_U_33
_atom_site_aniso_U_23
_atom_site_aniso_U_13
_atom_site_aniso_U_12
O1 0.110(2) 0.0606(16) 0.0532(15) 0.0211(12) -0.0141(14) -0.0088(14)
O2 0.0920(19) 0.0768(17) 0.0415(13) 0.0044(12) -0.0150(12) -0.0124(14)
O3 0.0725(15) 0.0592(14) 0.0341(11) -0.0069(10) 0.0053(10) -0.0100(11)
O4 0.0666(15) 0.0605(14) 0.0475(13) -0.0024(11) 0.0152(11) -0.0204(11)
C1 0.0416(16) 0.0442(16) 0.0373(15) 0.0019(12) 0.0016(12) -0.0026(12)
C2 0.0430(16) 0.0431(16) 0.0355(15) -0.0002(12) 0.0000(12) -0.0014(12)
C3 0.0392(15) 0.0430(16) 0.0357(15) 0.0013(12) -0.0035(12) -0.0017(12)
C4 0.0365(15) 0.0426(16) 0.0377(16) 0.0016(12) -0.0012(12) -0.0001(12)
C5 0.0397(16) 0.0410(16) 0.0392(16) 0.0035(12) 0.0003(12) 0.0000(12)
C6 0.0390(15) 0.0459(16) 0.0364(15) 0.0024(13) 0.0046(12) -0.0007(12)
C7 0.0454(17) 0.0521(18) 0.0359(16) 0.0022(13) 0.0067(13) 0.0002(13)
C8 0.0532(18) 0.0513(18) 0.0393(17) 0.0081(14) 0.0068(14) -0.0006(14)
C9 0.072(2) 0.058(2) 0.0425(18) 0.0098(16) 0.0065(16) -0.0002(17)
C10 0.078(2) 0.065(2) 0.0385(18) 0.0103(16) -0.0031(17) -0.0016(18)
C11 0.067(2) 0.066(2) 0.0343(17) 0.0010(15) 0.0020(15) -0.0033(17)
C12 0.0549(19) 0.0555(19) 0.0329(16) 0.0045(14) 0.0079(13) -0.0031(15)
C13 0.058(2) 0.0526(19) 0.0388(17) -0.0021(14) 0.0090(14) -0.0047(15)
C14 0.093(3) 0.064(2) 0.0392(18) -0.0010(16) 0.0003(18) -0.012(2)
C15 0.109(3) 0.061(2) 0.050(2) -0.0098(18) 0.000(2) -0.014(2)
C16 0.090(3) 0.050(2) 0.055(2) -0.0031(17) 0.0063(19) -0.0030(18)
C17 0.063(2) 0.0486(18) 0.0423(17) -0.0041(14) 0.0096(15) -0.0027(15)
C18 0.0540(18) 0.0469(17) 0.0355(16) -0.0003(13) 0.0075(13) -0.0059(14)
C19 0.060(2) 0.0459(18) 0.054(2) -0.0034(15) 0.0042(16) 0.0042(15)
C20 0.059(2) 0.0455(18) 0.0424(17) -0.0015(14) -0.0023(15) 0.0003(14)
C21 0.087(3) 0.0419(18) 0.052(2) -0.0031(15) 0.0035(18) -0.0033(17)
C22 0.109(3) 0.044(2) 0.061(2) 0.0046(17) 0.012(2) -0.0170(19)
C23 0.092(3) 0.050(2) 0.0446(19) 0.0009(15) 0.0142(18) -0.0157(18)
C24 0.0580(19) 0.0470(17) 0.0353(16) 0.0015(13) -0.0007(14) -0.0086(14)
C25 0.0505(18) 0.0442(17) 0.0359(16) 0.0003(13) -0.0034(13) -0.0055(13)
C26 0.0415(16) 0.0445(16) 0.0337(15) 0.0034(12) -0.0029(12) -0.0011(12)
C27 0.0469(17) 0.0471(17) 0.0350(15) 0.0018(13) -0.0023(13) -0.0057(13)
C28 0.0507(18) 0.0505(18) 0.0360(16) 0.0022(13) 0.0009(13) -0.0077(14)
C29 0.0518(18) 0.059(2) 0.0349(16) 0.0007(14) 0.0052(13) -0.0069(15)
C30 0.0494(17) 0.0506(18) 0.0330(15) -0.0021(13) -0.0033(13) -0.0019(14)
C31 0.0425(16) 0.0479(17) 0.0342(15) 0.0007(13) -0.0057(12) -0.0012(13)
C32 0.0424(16) 0.0438(16) 0.0419(16) -0.0031(13) -0.0045(13) -0.0002(13)
C33 0.059(2) 0.0545(19) 0.0435(18) -0.0038(15) -0.0068(15) -0.0076(15)
C34 0.061(2) 0.054(2) 0.057(2) -0.0116(16) -0.0055(16) -0.0148(16)
C35 0.061(2) 0.0487(19) 0.061(2) -0.0009(16) -0.0020(17) -0.0150(16)
C36 0.0454(17) 0.0428(17) 0.0531(19) -0.0001(14) -0.0007(14) -0.0021(13)
C37 0.0379(15) 0.0409(16) 0.0405(16) 0.0006(12) -0.0023(12) 0.0002(12)
C38 0.0481(18) 0.0417(17) 0.0528(19) 0.0049(14) 0.0003(14) -0.0010(13)
C39 0.063(2) 0.0487(19) 0.066(2) 0.0050(16) 0.0014(17) -0.0106(16)
C40 0.072(2) 0.050(2) 0.076(3) 0.0124(18) 0.009(2) -0.0175(17)
C41 0.073(2) 0.058(2) 0.051(2) 0.0143(16) 0.0072(17) -0.0091(17)
C42 0.0507(18) 0.0497(18) 0.0460(18) 0.0061(14) 0.0064(14) -0.0012(14)
C43 0.0410(16) 0.0451(17) 0.0453(17) 0.0052(13) 0.0059(13) -0.0012(13)
C44 0.107(3) 0.071(3) 0.048(2) 0.0174(18) -0.005(2) 0.005(2)
C45 0.115(4) 0.070(3) 0.079(3) 0.025(2) 0.002(3) 0.001(2)
C46 0.275(10) 0.084(4) 0.114(5) 0.037(3) -0.007(5) 0.055(5)
C47 0.367(17) 0.358(17) 0.102(6) 0.031(8) -0.024(8) 0.192(14)
C48 0.252(11) 0.201(9) 0.134(7) 0.032(7) -0.034(8) 0.052(8)
C49 0.317(15) 0.257(12) 0.139(8) 0.040(8) -0.073(9) 0.058(10)
C51 0.076(3) 0.086(3) 0.0390(18) 0.0041(18) -0.0057(17) 0.007(2)
C52 0.085(3) 0.105(3) 0.052(2) -0.017(2) -0.013(2) 0.006(2)
C53 0.169(6) 0.144(5) 0.072(3) -0.035(3) -0.054(4) 0.063(4)
C54 0.265(10) 0.221(8) 0.073(4) -0.045(5) -0.068(5) 0.131(7)
C55 0.190(7) 0.117(5) 0.168(7) -0.029(5) -0.111(6) 0.043(5)
C56 0.145(7) 0.142(7) 0.271(11) 0.003(7) -0.002(7) 0.039(6)
C57 0.068(2) 0.070(2) 0.0428(18) 0.0031(16) 0.0122(16) -0.0148(18)
C58 0.079(3) 0.068(2) 0.070(3) 0.0111(19) 0.021(2) -0.022(2)
C59 0.076(3) 0.073(3) 0.089(3) 0.004(2) 0.002(2) -0.018(2)
C60 0.099(4) 0.104(4) 0.129(5) -0.010(3) 0.010(3) -0.043(3)
C61 0.137(5) 0.092(4) 0.154(6) -0.016(4) -0.009(5) -0.036(4)
C62 0.119(5) 0.172(7) 0.185(7) -0.070(6) 0.015(5) -0.010(5)
C63 0.060(2) 0.0553(19) 0.0331(16) -0.0018(14) 0.0014(14) -0.0024(15)
C64 0.059(2) 0.060(2) 0.0412(18) -0.0045(15) -0.0014(15) -0.0021(16)
C65 0.071(2) 0.063(2) 0.0438(18) -0.0088(16) 0.0078(16) -0.0134(17)
C66 0.076(3) 0.080(3) 0.055(2) -0.0192(19) 0.0065(19) -0.021(2)
C67 0.086(3) 0.111(4) 0.060(2) -0.027(2) 0.000(2) -0.009(3)
C68 0.094(4) 0.143(5) 0.083(3) -0.028(3) 0.028(3) -0.012(3)

loop_
_atom_type_symbol
_atom_type_description
_atom_type_scat_dispersion_real
_atom_type_scat_dispersion_imag
_atom_type_scat_source
C C 0.0033 0.0016 'International Tables Vol C Tables 4.2.6.8 and 6.1.1.4'
H H 0.0000 0.0000 'International Tables Vol C Tables 4.2.6.8 and 6.1.1.4'
O O 0.0106 0.0060 'International Tables Vol C Tables 4.2.6.8 and 6.1.1.4'

loop_
_geom_angle_atom_site_label_1
_geom_angle_atom_site_label_2
_geom_angle_atom_site_label_3
_geom_angle
C9 O1 C44 119.0(3)
C11 O2 C51 119.2(3)
C30 O3 C63 119.2(2)
C28 O4 C57 119.1(2)
C6 C1 C2 118.5(3)
C6 C1 C18 115.9(2)
C2 C1 C18 125.3(3)
C3 C2 C1 119.5(3)
C3 C2 C25 115.7(2)
C1 C2 C25 124.7(3)
C4 C3 C2 119.5(3)
C4 C3 C26 118.7(2)
C2 C3 C26 121.5(3)
C5 C4 C3 119.8(3)
C5 C4 C37 120.0(3)
C3 C4 C37 120.2(3)
C4 C5 C6 119.6(3)
C4 C5 C43 120.0(3)
C6 C5 C43 120.4(3)
C5 C6 C1 120.0(3)
C5 C6 C7 118.6(3)
C1 C6 C7 121.3(3)
C12 C7 C8 122.1(3)
C12 C7 C6 118.6(3)
C8 C7 C6 118.9(3)
C9 C8 C7 117.1(3)
C9 C8 C42 122.9(3)
C7 C8 C42 119.8(3)
O1 C9 C10 121.9(3)
O1 C9 C8 117.2(3)
C10 C9 C8 120.7(3)
C9 C10 C11 121.6(3)
O2 C11 C10 121.0(3)
O2 C11 C12 118.2(3)
C10 C11 C12 120.8(3)
C11 C12 C7 117.0(3)
C11 C12 C13 124.3(3)
C7 C12 C13 118.5(3)
C14 C13 C18 118.2(3)
C14 C13 C12 122.1(3)
C18 C13 C12 119.0(3)
C15 C14 C13 121.7(3)
C14 C15 C16 119.9(3)
C17 C16 C15 120.4(3)
C16 C17 C18 121.2(3)
C16 C17 C19 120.2(3)
C18 C17 C19 118.5(3)
C17 C18 C13 117.9(3)
C17 C18 C1 122.5(3)
C13 C18 C1 119.6(3)
C17 C19 C20 108.0(3)
C21 C20 C25 121.2(3)
C21 C20 C19 120.2(3)
C25 C20 C19 118.6(3)
C20 C21 C22 120.3(3)
C23 C22 C21 120.0(3)
C22 C23 C24 121.6(3)
C23 C24 C25 118.3(3)
C23 C24 C27 121.7(3)
C25 C24 C27 119.4(3)
C24 C25 C20 117.7(3)
C24 C25 C2 119.6(3)
C20 C25 C2 122.5(3)
C27 C26 C31 122.4(3)
C27 C26 C3 118.2(3)
C31 C26 C3 119.2(3)
C26 C27 C28 117.0(3)
C26 C27 C24 118.6(3)
C28 C27 C24 124.1(3)
O4 C28 C29 121.8(3)
O4 C28 C27 118.0(3)
C29 C28 C27 120.2(3)
C30 C29 C28 121.5(3)
O3 C30 C29 120.3(3)
O3 C30 C31 117.8(3)
C29 C30 C31 121.8(3)
C30 C31 C26 116.2(3)
C30 C31 C32 124.1(3)
C26 C31 C32 119.7(3)
C33 C32 C37 117.7(3)
C33 C32 C31 123.6(3)
C37 C32 C31 118.7(3)
C34 C33 C32 120.7(3)
C35 C34 C33 121.6(3)
C34 C35 C36 120.1(3)
C35 C36 C37 118.9(3)
C35 C36 C38 121.5(3)
C37 C36 C38 119.4(3)
C36 C37 C32 120.5(3)
C36 C37 C4 119.6(3)
C32 C37 C4 119.8(3)
C39 C38 C43 118.2(3)
C39 C38 C36 122.1(3)
C43 C38 C36 119.6(3)
C40 C39 C38 120.6(3)
C41 C40 C39 121.2(3)
C40 C41 C42 120.8(3)
C41 C42 C43 117.7(3)
C41 C42 C8 123.8(3)
C43 C42 C8 118.5(3)
C38 C43 C42 120.9(3)
C38 C43 C5 119.6(3)
C42 C43 C5 119.5(3)
O1 C44 C45 108.0(3)
C44 C45 C46 108.5(4)
C47 C46 C45 126.5(9)
C46 C47 C48 124.0(13)
C49 C48 C47 119.6(9)
O2 C51 C52 107.7(3)
C51 C52 C53 110.5(4)
C54 C53 C52 123.1(6)
C53 C54 C55 120.2(7)
C56 C55 C54 103.6(9)
O4 C57 C58 106.9(3)
C57 C58 C59 113.9(3)
C60 C59 C58 115.7(4)
C61 C60 C59 116.5(5)
C62 C61 C60 113.5(6)
O3 C63 C64 107.4(3)
C63 C64 C65 111.9(3)
C66 C65 C64 112.6(3)
C65 C66 C67 113.3(3)
C68 C67 C66 113.8(4)

loop_
_geom_bond_atom_site_label_1
_geom_bond_atom_site_label_2
_geom_bond_distance
O1 C9 1.364(4)
O1 C44 1.436(4)
O2 C11 1.361(4)
O2 C51 1.443(4)
O3 C30 1.366(3)
O3 C63 1.444(3)
O4 C28 1.363(4)
O4 C57 1.438(4)
C1 C6 1.420(4)
C1 C2 1.437(4)
C1 C18 1.474(4)
C2 C3 1.424(4)
C2 C25 1.476(4)
C3 C4 1.415(4)
C3 C26 1.462(4)
C4 C5 1.414(4)
C4 C37 1.447(4)
C5 C6 1.417(4)
C5 C43 1.440(4)
C6 C7 1.458(4)
C7 C12 1.416(4)
C7 C8 1.420(4)
C8 C9 1.414(4)
C8 C42 1.460(5)
C9 C10 1.375(5)
C10 C11 1.378(5)
C11 C12 1.413(4)
C12 C13 1.465(4)
C13 C14 1.407(4)
C13 C18 1.424(4)
C14 C15 1.370(5)
C15 C16 1.376(5)
C16 C17 1.374(4)
C17 C18 1.412(4)
C17 C19 1.489(5)
C19 C20 1.490(4)
C20 C21 1.369(4)
C20 C25 1.415(4)
C21 C22 1.377(5)
C22 C23 1.363(5)
C23 C24 1.410(4)
C24 C25 1.414(4)
C24 C27 1.469(4)
C26 C27 1.415(4)
C26 C31 1.432(4)
C27 C28 1.418(4)
C28 C29 1.381(4)
C29 C30 1.373(4)
C30 C31 1.407(4)
C31 C32 1.463(4)
C32 C33 1.405(4)
C32 C37 1.421(4)
C33 C34 1.374(4)
C34 C35 1.371(5)
C35 C36 1.399(4)
C36 C37 1.409(4)
C36 C38 1.468(4)
C38 C39 1.401(4)
C38 C43 1.411(4)
C39 C40 1.371(5)
C40 C41 1.371(5)
C41 C42 1.407(4)
C42 C43 1.412(4)
C44 C45 1.495(6)
C45 C46 1.559(8)
C46 C47 1.190(11)
C47 C48 1.565(12)
C48 C49 1.302(10)
C51 C52 1.489(6)
C52 C53 1.526(6)
C53 C54 1.263(8)
C54 C55 1.612(9)
C55 C56 1.290(9)
C57 C58 1.515(5)
C58 C59 1.521(6)
C59 C60 1.503(6)
C60 C61 1.488(7)
C61 C62 1.478(8)
C63 C64 1.498(4)
C64 C65 1.521(4)
C65 C66 1.519(5)
C66 C67 1.528(5)
C67 C68 1.481(6)

loop_
_cod_related_entry_id
_cod_related_entry_database
_cod_related_entry_code
1 ChemSpider 30660653
